data_7104632
loop_
_publ_author_name
'Hu, Yimin'
'Ouyang, Ying'
'Qu, Yuan'
'Hu, Qiong'
'Yao, Hao'

_publ_section_title
;
 Rapid construction of five contiguous stereocenters in a multi-cascade
 reaction.
;
_journal_issue 30
_journal_name_full 'Chemical communications (Cambridge, England)'
_journal_page_first 4575
_journal_page_last 4577
_journal_paper_doi 10.1039/b900770a
_journal_volume 34
_journal_year 2009
_chemical_formula_moiety 'C31 H31 N O3'
_chemical_formula_sum 'C31 H31 N O3'
_chemical_formula_weight 465.57
_chemical_melting_point 398
_chemical_name_common Ethyl
_chemical_name_systematic
;
?
;
_space_group_IT_number 2
_symmetry_cell_setting triclinic
_symmetry_space_group_name_Hall '-P 1'
_symmetry_space_group_name_H-M 'P -1'
_atom_sites_solution_hydrogens geom
_atom_sites_solution_primary direct
_atom_sites_solution_secondary difmap
_audit_creation_method SHELXL-97
_cell_angle_alpha 101.212(2)
_cell_angle_beta 114.341(3)
_cell_angle_gamma 98.914(1)
_cell_formula_units_Z 2
_cell_length_a 10.4744(12)
_cell_length_b 11.3260(18)
_cell_length_c 12.1119(14)
_cell_measurement_reflns_used 4104
_cell_measurement_temperature 291(2)
_cell_measurement_theta_max 23.37
_cell_measurement_theta_min 2.11
_cell_volume 1239.0(3)
_computing_cell_refinement SMART
_computing_data_collection 'SMART (Bruker, 2000)'
_computing_data_reduction 'SAINT (Bruker, 2000)'
_computing_molecular_graphics SHELXTL
_computing_publication_material SHELXTL
_computing_structure_refinement SHELXTL
_computing_structure_solution 'SHELXTL (Bruker, 2000)'
_diffrn_ambient_temperature 291(2)
_diffrn_measured_fraction_theta_full 0.989
_diffrn_measured_fraction_theta_max 0.989
_diffrn_measurement_device_type 'Bruker Smart Apex CCD'
_diffrn_measurement_method 'phi and omega scans'
_diffrn_radiation_monochromator graphite
_diffrn_radiation_source 'sealed tube'
_diffrn_radiation_type MoK\a
_diffrn_radiation_wavelength 0.71073
_diffrn_reflns_av_R_equivalents 0.0217
_diffrn_reflns_av_sigmaI/netI 0.0337
_diffrn_reflns_limit_h_max 12
_diffrn_reflns_limit_h_min -12
_diffrn_reflns_limit_k_max 13
_diffrn_reflns_limit_k_min -13
_diffrn_reflns_limit_l_max 14
_diffrn_reflns_limit_l_min -13
_diffrn_reflns_number 9750
_diffrn_reflns_theta_full 26.00
_diffrn_reflns_theta_max 26.00
_diffrn_reflns_theta_min 1.90
_exptl_absorpt_coefficient_mu 0.080
_exptl_absorpt_correction_T_max 0.98
_exptl_absorpt_correction_T_min 0.98
_exptl_absorpt_correction_type multi-scan
_exptl_absorpt_process_details 'SADABS; Bruker, 2000'
_exptl_crystal_colour colourless
_exptl_crystal_density_diffrn 1.248
_exptl_crystal_density_method 'not measured'
_exptl_crystal_description block
_exptl_crystal_F_000 496
_exptl_crystal_size_max 0.28
_exptl_crystal_size_mid 0.24
_exptl_crystal_size_min 0.22
_refine_diff_density_max 0.309
_refine_diff_density_min -0.312
_refine_diff_density_rms 0.034
_refine_ls_extinction_method none
_refine_ls_goodness_of_fit_ref 1.062
_refine_ls_hydrogen_treatment constr
_refine_ls_matrix_type full
_refine_ls_number_parameters 317
_refine_ls_number_reflns 4799
_refine_ls_number_restraints 0
_refine_ls_restrained_S_all 1.062
_refine_ls_R_factor_all 0.0631
_refine_ls_R_factor_gt 0.0507
_refine_ls_shift/su_max 0.000
_refine_ls_shift/su_mean 0.000
_refine_ls_structure_factor_coef Fsqd
_refine_ls_weighting_details 'calc w=1/[\s^2^(Fo^2^)+(0.05P)^2^+0.22P] where P=(Fo^2^+2Fc^2^)/3'
_refine_ls_weighting_scheme calc
_refine_ls_wR_factor_gt 0.1139
_refine_ls_wR_factor_ref 0.1179
_reflns_number_gt 3754
_reflns_number_total 4799
_reflns_threshold_expression >2sigma(I)
_cod_data_source_file b900770a.txt
_cod_data_source_block CCDC-715801
_cod_depositor_comments
;
The following automatic conversions were performed:
'_symmetry_cell_setting' value 'Triclinic' changed to 'triclinic'
according to '/home/saulius/struct/CIF-dictionaries/cif_core.dic'
dictionary named 'cif_core.dic' version 2.4.1 from 2010-06-29.

Automatic conversion script
Id: cif_fix_enum 1527 2010-12-29 10:47:43Z saulius 

The following automatic conversions were performed:

'_chemical_melting_point' value '398K' was changed to '398' - the
value should be numeric and without a unit designator.

Automatic conversion script
Id: cif_fix_values 1646 2011-03-28 12:23:43Z adriana 
;
_cod_original_sg_symbol_H-M 'P-1 '
_cod_database_code 7104632

loop_
_symmetry_equiv_pos_as_xyz
'x, y, z'
'-x, -y, -z'

loop_
_atom_site_label
_atom_site_type_symbol
_atom_site_fract_x
_atom_site_fract_y
_atom_site_fract_z
_atom_site_U_iso_or_equiv
_atom_site_adp_type
_atom_site_occupancy
_atom_site_symmetry_multiplicity
_atom_site_calc_flag
_atom_site_refinement_flags
_atom_site_disorder_assembly
_atom_site_disorder_group
C1 C -0.2624(2) 0.80572(16) 0.20343(17) 0.0469(4) Uani 1 1 d . . .
H1 H -0.1643 0.8378 0.2603 0.056 Uiso 1 1 calc R . .
C2 C -0.3341(2) 0.87445(17) 0.12707(17) 0.0478(4) Uani 1 1 d . . .
H2 H -0.2845 0.9529 0.1331 0.057 Uiso 1 1 calc R . .
C3 C -0.47824(19) 0.82711(16) 0.04261(16) 0.0442(4) Uani 1 1 d . . .
H3 H -0.5265 0.8744 -0.0072 0.053 Uiso 1 1 calc R . .
C4 C -0.5516(2) 0.71098(17) 0.03094(18) 0.0485(4) Uani 1 1 d . . .
H4 H -0.6488 0.6782 -0.0280 0.058 Uiso 1 1 calc R . .
C5 C -0.4804(2) 0.64314(18) 0.10708(18) 0.0526(5) Uani 1 1 d . . .
H5 H -0.5304 0.5641 0.0990 0.063 Uiso 1 1 calc R . .
C6 C -0.3358(2) 0.68965(16) 0.19558(17) 0.0460(4) Uani 1 1 d . . .
C7 C -0.2670(2) 0.61211(16) 0.27976(18) 0.0457(4) Uani 1 1 d . . .
H7A H -0.2985 0.6194 0.3452 0.055 Uiso 1 1 calc R . .
H7B H -0.3025 0.5253 0.2298 0.055 Uiso 1 1 calc R . .
C8 C -0.01631(19) 0.73720(15) 0.46466(16) 0.0418(4) Uani 1 1 d . . .
H8 H -0.0548 0.8103 0.4723 0.050 Uiso 1 1 calc R . .
C9 C 0.0018(2) 0.68336(16) 0.57453(16) 0.0455(4) Uani 1 1 d . . .
H9A H -0.0828 0.6820 0.5890 0.055 Uiso 1 1 calc R . .
H9B H 0.0079 0.5981 0.5527 0.055 Uiso 1 1 calc R . .
C10 C 0.13734(19) 0.75919(16) 0.69533(17) 0.0444(4) Uani 1 1 d . . .
H10A H 0.1285 0.8429 0.7208 0.053 Uiso 1 1 calc R . .
H10B H 0.1465 0.7212 0.7625 0.053 Uiso 1 1 calc R . .
C11 C 0.2725(2) 0.76566(16) 0.67590(17) 0.0451(4) Uani 1 1 d . . .
H11A H 0.2818 0.6819 0.6513 0.054 Uiso 1 1 calc R . .
H11B H 0.3576 0.8117 0.7549 0.054 Uiso 1 1 calc R . .
C12 C 0.26495(19) 0.82936(16) 0.57398(16) 0.0414(4) Uani 1 1 d . . .
H12 H 0.2671 0.9164 0.6061 0.050 Uiso 1 1 calc R . .
C13 C 0.12379(19) 0.77141(16) 0.45371(16) 0.0417(4) Uani 1 1 d . . .
H13 H 0.1122 0.8295 0.4021 0.050 Uiso 1 1 calc R . .
C14 C 0.12521(19) 0.64855(16) 0.37652(17) 0.0440(4) Uani 1 1 d . . .
H14 H 0.1556 0.5960 0.4329 0.053 Uiso 1 1 calc R . .
C15 C -0.03452(19) 0.59233(15) 0.28544(16) 0.0405(4) Uani 1 1 d . . .
C16 C 0.23282(19) 0.66830(16) 0.32330(16) 0.0430(4) Uani 1 1 d . . .
H16 H 0.1922 0.7067 0.2551 0.052 Uiso 1 1 calc R . .
C17 C 0.25732(19) 0.54719(16) 0.26747(16) 0.0436(4) Uani 1 1 d . . .
C18 C 0.2137(2) 0.50241(17) 0.13917(18) 0.0476(4) Uani 1 1 d . . .
H18 H 0.1638 0.5452 0.0845 0.057 Uiso 1 1 calc R . .
C19 C 0.2436(2) 0.39461(16) 0.09156(17) 0.0482(4) Uani 1 1 d . . .
H19 H 0.2145 0.3661 0.0053 0.058 Uiso 1 1 calc R . .
C20 C 0.31533(19) 0.32969(17) 0.16988(17) 0.0469(4) Uani 1 1 d . . .
H20 H 0.3358 0.2577 0.1374 0.056 Uiso 1 1 calc R . .
C21 C 0.3571(2) 0.37134(16) 0.29714(17) 0.0452(4) Uani 1 1 d . . .
H21 H 0.4047 0.3267 0.3508 0.054 Uiso 1 1 calc R . .
C22 C 0.3286(2) 0.47944(17) 0.34570(18) 0.0470(4) Uani 1 1 d . . .
H22 H 0.3578 0.5071 0.4320 0.056 Uiso 1 1 calc R . .
C23 C 0.37562(19) 0.76019(15) 0.42600(15) 0.0385(4) Uani 1 1 d . . .
C24 C 0.39131(19) 0.83088(15) 0.54250(16) 0.0402(4) Uani 1 1 d . . .
C25 C 0.52836(19) 0.90740(15) 0.63173(17) 0.0426(4) Uani 1 1 d . . .
H25 H 0.5393 0.9547 0.7086 0.051 Uiso 1 1 calc R . .
C26 C 0.6485(2) 0.91504(15) 0.60936(16) 0.0436(4) Uani 1 1 d . . .
C27 C 0.6303(2) 0.84926(15) 0.49239(16) 0.0417(4) Uani 1 1 d . . .
H27 H 0.7088 0.8561 0.4744 0.050 Uiso 1 1 calc R . .
C28 C 0.4961(2) 0.77390(17) 0.40297(18) 0.0484(4) Uani 1 1 d . . .
H28 H 0.4855 0.7308 0.3247 0.058 Uiso 1 1 calc R . .
C29 C 0.7965(2) 0.98909(17) 0.70680(18) 0.0463(4) Uani 1 1 d . . .
C30 C 0.93672(19) 1.12804(16) 0.91361(16) 0.0429(4) Uani 1 1 d . . .
H30A H 0.9769 1.1949 0.8884 0.051 Uiso 1 1 calc R . .
H30B H 1.0044 1.0769 0.9358 0.051 Uiso 1 1 calc R . .
C31 C 0.9119(2) 1.17991(17) 1.02264(17) 0.0499(5) Uani 1 1 d . . .
H31A H 0.8467 1.2319 1.0002 0.075 Uiso 1 1 calc R . .
H31B H 1.0026 1.2286 1.0931 0.075 Uiso 1 1 calc R . .
H31C H 0.8701 1.1129 1.0455 0.075 Uiso 1 1 calc R . .
N1 N -0.10954(16) 0.64596(13) 0.33972(14) 0.0455(4) Uani 1 1 d . . .
O1 O -0.08883(13) 0.51326(11) 0.18300(12) 0.0468(3) Uani 1 1 d . . .
O2 O 0.90454(13) 0.99129(11) 0.69335(11) 0.0434(3) Uani 1 1 d . . .
O3 O 0.79724(13) 1.05334(11) 0.81143(12) 0.0478(3) Uani 1 1 d . . .

loop_
_atom_site_aniso_label
_atom_site_aniso_U_11
_atom_site_aniso_U_22
_atom_site_aniso_U_33
_atom_site_aniso_U_23
_atom_site_aniso_U_13
_atom_site_aniso_U_12
C1 0.0482(10) 0.0404(9) 0.0389(9) 0.0057(7) 0.0113(8) 0.0080(8)
C2 0.0459(10) 0.0408(9) 0.0442(10) 0.0054(8) 0.0109(8) 0.0143(8)
C3 0.0430(10) 0.0449(9) 0.0403(9) 0.0078(7) 0.0152(8) 0.0168(8)
C4 0.0392(10) 0.0458(10) 0.0445(10) -0.0032(8) 0.0114(8) 0.0110(8)
C5 0.0438(10) 0.0462(10) 0.0476(11) -0.0013(8) 0.0099(9) 0.0075(8)
C6 0.0417(10) 0.0413(9) 0.0435(10) 0.0027(7) 0.0131(8) 0.0102(7)
C7 0.0445(10) 0.0390(9) 0.0449(10) 0.0083(7) 0.0152(8) 0.0078(7)
C8 0.0397(9) 0.0390(8) 0.0415(9) 0.0095(7) 0.0127(8) 0.0158(7)
C9 0.0488(10) 0.0398(9) 0.0426(10) 0.0105(7) 0.0167(8) 0.0107(8)
C10 0.0412(9) 0.0438(9) 0.0476(10) 0.0146(8) 0.0170(8) 0.0173(8)
C11 0.0423(10) 0.0437(9) 0.0466(10) 0.0159(8) 0.0138(8) 0.0190(8)
C12 0.0406(9) 0.0416(9) 0.0372(9) 0.0088(7) 0.0127(8) 0.0152(7)
C13 0.0437(10) 0.0419(9) 0.0386(9) 0.0159(7) 0.0133(8) 0.0190(7)
C14 0.0449(10) 0.0408(9) 0.0432(10) 0.0147(7) 0.0135(8) 0.0182(8)
C15 0.0398(9) 0.0366(8) 0.0411(9) 0.0130(7) 0.0120(8) 0.0159(7)
C16 0.0454(10) 0.0418(9) 0.0397(9) 0.0162(7) 0.0129(8) 0.0183(8)
C17 0.0412(10) 0.0403(9) 0.0420(10) 0.0101(7) 0.0127(8) 0.0117(7)
C18 0.0418(10) 0.0448(9) 0.0440(10) 0.0055(8) 0.0133(8) 0.0056(8)
C19 0.0463(10) 0.0396(9) 0.0362(9) -0.0082(7) 0.0113(8) -0.0033(8)
C20 0.0375(9) 0.0463(10) 0.0479(10) -0.0030(8) 0.0182(8) 0.0110(8)
C21 0.0431(10) 0.0395(9) 0.0486(10) 0.0145(8) 0.0151(8) 0.0131(7)
C22 0.0472(10) 0.0483(10) 0.0395(9) 0.0094(8) 0.0150(8) 0.0145(8)
C23 0.0402(9) 0.0365(8) 0.0379(9) 0.0164(7) 0.0123(7) 0.0167(7)
C24 0.0446(10) 0.0364(8) 0.0387(9) 0.0148(7) 0.0147(8) 0.0157(7)
C25 0.0438(10) 0.0376(8) 0.0406(9) 0.0103(7) 0.0131(8) 0.0145(7)
C26 0.0480(10) 0.0366(8) 0.0415(9) 0.0147(7) 0.0146(8) 0.0105(7)
C27 0.0430(9) 0.0399(8) 0.0418(9) 0.0177(7) 0.0153(8) 0.0138(7)
C28 0.0461(10) 0.0482(10) 0.0469(10) 0.0127(8) 0.0170(9) 0.0149(8)
C29 0.0422(10) 0.0440(9) 0.0472(10) 0.0136(8) 0.0144(8) 0.0137(8)
C30 0.0398(9) 0.0449(9) 0.0423(9) 0.0145(8) 0.0178(8) 0.0067(7)
C31 0.0484(11) 0.0457(10) 0.0377(9) -0.0028(7) 0.0131(8) 0.0020(8)
N1 0.0431(8) 0.0417(8) 0.0427(8) 0.0068(6) 0.0125(7) 0.0141(6)
O1 0.0435(7) 0.0437(6) 0.0454(7) 0.0114(6) 0.0126(6) 0.0144(5)
O2 0.0417(7) 0.0415(6) 0.0442(7) 0.0191(5) 0.0141(6) 0.0105(5)
O3 0.0411(7) 0.0399(6) 0.0479(7) 0.0033(5) 0.0123(6) 0.0062(5)

loop_
_atom_type_symbol
_atom_type_description
_atom_type_scat_dispersion_real
_atom_type_scat_dispersion_imag
_atom_type_scat_source
C C 0.0033 0.0016 'International Tables Vol C Tables 4.2.6.8 and 6.1.1.4'
H H 0.0000 0.0000 'International Tables Vol C Tables 4.2.6.8 and 6.1.1.4'
N N 0.0061 0.0033 'International Tables Vol C Tables 4.2.6.8 and 6.1.1.4'
O O 0.0106 0.0060 'International Tables Vol C Tables 4.2.6.8 and 6.1.1.4'

loop_
_geom_angle_atom_site_label_1
_geom_angle_atom_site_label_2
_geom_angle_atom_site_label_3
_geom_angle
_geom_angle_site_symmetry_1
_geom_angle_site_symmetry_3
_geom_angle_publ_flag
C6 C1 C2 120.24(17) . . ?
C6 C1 H1 119.9 . . ?
C2 C1 H1 119.9 . . ?
C3 C2 C1 120.06(17) . . ?
C3 C2 H2 120.0 . . ?
C1 C2 H2 120.0 . . ?
C4 C3 C2 120.52(17) . . ?
C4 C3 H3 119.7 . . ?
C2 C3 H3 119.7 . . ?
C3 C4 C5 119.33(17) . . ?
C3 C4 H4 120.3 . . ?
C5 C4 H4 120.3 . . ?
C4 C5 C6 121.54(18) . . ?
C4 C5 H5 119.2 . . ?
C6 C5 H5 119.2 . . ?
C1 C6 C5 118.28(18) . . ?
C1 C6 C7 123.28(16) . . ?
C5 C6 C7 118.43(17) . . ?
N1 C7 C6 114.70(15) . . ?
N1 C7 H7A 108.6 . . ?
C6 C7 H7A 108.6 . . ?
N1 C7 H7B 108.6 . . ?
C6 C7 H7B 108.6 . . ?
H7A C7 H7B 107.6 . . ?
N1 C8 C9 113.31(14) . . ?
N1 C8 C13 99.99(14) . . ?
C9 C8 C13 113.27(14) . . ?
N1 C8 H8 110.0 . . ?
C9 C8 H8 110.0 . . ?
C13 C8 H8 110.0 . . ?
C10 C9 C8 111.76(15) . . ?
C10 C9 H9A 109.3 . . ?
C8 C9 H9A 109.3 . . ?
C10 C9 H9B 109.3 . . ?
C8 C9 H9B 109.3 . . ?
H9A C9 H9B 107.9 . . ?
C11 C10 C9 110.92(16) . . ?
C11 C10 H10A 109.5 . . ?
C9 C10 H10A 109.5 . . ?
C11 C10 H10B 109.5 . . ?
C9 C10 H10B 109.5 . . ?
H10A C10 H10B 108.0 . . ?
C10 C11 C12 111.13(14) . . ?
C10 C11 H11A 109.4 . . ?
C12 C11 H11A 109.4 . . ?
C10 C11 H11B 109.4 . . ?
C12 C11 H11B 109.4 . . ?
H11A C11 H11B 108.0 . . ?
C13 C12 C24 109.18(14) . . ?
C13 C12 C11 111.45(15) . . ?
C24 C12 C11 114.15(14) . . ?
C13 C12 H12 107.2 . . ?
C24 C12 H12 107.2 . . ?
C11 C12 H12 107.2 . . ?
C12 C13 C14 111.94(14) . . ?
C12 C13 C8 118.45(15) . . ?
C14 C13 C8 103.00(14) . . ?
C12 C13 H13 107.6 . . ?
C14 C13 H13 107.6 . . ?
C8 C13 H13 107.6 . . ?
C15 C14 C16 118.84(15) . . ?
C15 C14 C13 102.03(14) . . ?
C16 C14 C13 111.65(15) . . ?
C15 C14 H14 107.9 . . ?
C16 C14 H14 107.9 . . ?
C13 C14 H14 107.9 . . ?
O1 C15 N1 125.20(16) . . ?
O1 C15 C14 128.10(16) . . ?
N1 C15 C14 106.70(14) . . ?
C17 C16 C14 112.69(15) . . ?
C17 C16 C23 111.59(14) . . ?
C14 C16 C23 109.53(15) . . ?
C17 C16 H16 107.6 . . ?
C14 C16 H16 107.6 . . ?
C23 C16 H16 107.6 . . ?
C18 C17 C22 118.01(16) . . ?
C18 C17 C16 121.88(15) . . ?
C22 C17 C16 120.08(15) . . ?
C19 C18 C17 120.65(18) . . ?
C19 C18 H18 119.7 . . ?
C17 C18 H18 119.7 . . ?
C20 C19 C18 120.67(17) . . ?
C20 C19 H19 119.7 . . ?
C18 C19 H19 119.7 . . ?
C19 C20 C21 119.55(16) . . ?
C19 C20 H20 120.2 . . ?
C21 C20 H20 120.2 . . ?
C20 C21 C22 120.18(17) . . ?
C20 C21 H21 119.9 . . ?
C22 C21 H21 119.9 . . ?
C21 C22 C17 120.92(17) . . ?
C21 C22 H22 119.5 . . ?
C17 C22 H22 119.5 . . ?
C28 C23 C24 118.48(16) . . ?
C28 C23 C16 118.13(16) . . ?
C24 C23 C16 123.38(16) . . ?
C25 C24 C23 118.52(17) . . ?
C25 C24 C12 118.66(16) . . ?
C23 C24 C12 122.81(16) . . ?
C26 C25 C24 122.06(17) . . ?
C26 C25 H25 119.0 . . ?
C24 C25 H25 119.0 . . ?
C25 C26 C27 118.81(17) . . ?
C25 C26 C29 122.47(17) . . ?
C27 C26 C29 118.71(18) . . ?
C28 C27 C26 120.00(18) . . ?
C28 C27 H27 120.0 . . ?
C26 C27 H27 120.0 . . ?
C27 C28 C23 122.00(18) . . ?
C27 C28 H28 119.0 . . ?
C23 C28 H28 119.0 . . ?
O2 C29 O3 123.33(17) . . ?
O2 C29 C26 124.15(18) . . ?
O3 C29 C26 112.51(17) . . ?
O3 C30 C31 107.13(14) . . ?
O3 C30 H30A 110.3 . . ?
C31 C30 H30A 110.3 . . ?
O3 C30 H30B 110.3 . . ?
C31 C30 H30B 110.3 . . ?
H30A C30 H30B 108.5 . . ?
C30 C31 H31A 109.5 . . ?
C30 C31 H31B 109.5 . . ?
H31A C31 H31B 109.5 . . ?
C30 C31 H31C 109.5 . . ?
H31A C31 H31C 109.5 . . ?
H31B C31 H31C 109.5 . . ?
C15 N1 C7 121.98(15) . . ?
C15 N1 C8 113.73(14) . . ?
C7 N1 C8 124.27(15) . . ?
C29 O3 C30 117.16(14) . . ?

loop_
_geom_bond_atom_site_label_1
_geom_bond_atom_site_label_2
_geom_bond_distance
_geom_bond_site_symmetry_2
_geom_bond_publ_flag
C1 C6 1.381(3) . ?
C1 C2 1.384(2) . ?
C1 H1 0.9300 . ?
C2 C3 1.369(2) . ?
C2 H2 0.9300 . ?
C3 C4 1.366(3) . ?
C3 H3 0.9300 . ?
C4 C5 1.372(3) . ?
C4 H4 0.9300 . ?
C5 C6 1.384(3) . ?
C5 H5 0.9300 . ?
C6 C7 1.506(2) . ?
C7 N1 1.451(2) . ?
C7 H7A 0.9700 . ?
C7 H7B 0.9700 . ?
C8 N1 1.474(2) . ?
C8 C9 1.524(2) . ?
C8 C13 1.525(3) . ?
C8 H8 0.9800 . ?
C9 C10 1.522(2) . ?
C9 H9A 0.9700 . ?
C9 H9B 0.9700 . ?
C10 C11 1.521(3) . ?
C10 H10A 0.9700 . ?
C10 H10B 0.9700 . ?
C11 C12 1.528(2) . ?
C11 H11A 0.9700 . ?
C11 H11B 0.9700 . ?
C12 C13 1.514(2) . ?
C12 C24 1.520(3) . ?
C12 H12 0.9800 . ?
C13 C14 1.524(2) . ?
C13 H13 0.9800 . ?
C14 C15 1.516(2) . ?
C14 C16 1.521(3) . ?
C14 H14 0.9800 . ?
C15 O1 1.222(2) . ?
C15 N1 1.355(2) . ?
C16 C17 1.515(2) . ?
C16 C23 1.532(2) . ?
C16 H16 0.9800 . ?
C17 C18 1.385(3) . ?
C17 C22 1.386(2) . ?
C18 C19 1.384(3) . ?
C18 H18 0.9300 . ?
C19 C20 1.364(3) . ?
C19 H19 0.9300 . ?
C20 C21 1.374(3) . ?
C20 H20 0.9300 . ?
C21 C22 1.383(2) . ?
C21 H21 0.9300 . ?
C22 H22 0.9300 . ?
C23 C28 1.393(3) . ?
C23 C24 1.410(2) . ?
C24 C25 1.397(2) . ?
C25 C26 1.385(3) . ?
C25 H25 0.9300 . ?
C26 C27 1.386(2) . ?
C26 C29 1.484(3) . ?
C27 C28 1.375(3) . ?
C27 H27 0.9300 . ?
C28 H28 0.9300 . ?
C29 O2 1.206(2) . ?
C29 O3 1.329(2) . ?
C30 O3 1.450(2) . ?
C30 C31 1.479(3) . ?
C30 H30A 0.9700 . ?
C30 H30B 0.9700 . ?
C31 H31A 0.9600 . ?
C31 H31B 0.9600 . ?
C31 H31C 0.9600 . ?

loop_
_geom_torsion_atom_site_label_1
_geom_torsion_atom_site_label_2
_geom_torsion_atom_site_label_3
_geom_torsion_atom_site_label_4
_geom_torsion
_geom_torsion_site_symmetry_1
_geom_torsion_site_symmetry_2
_geom_torsion_site_symmetry_3
_geom_torsion_site_symmetry_4
_geom_torsion_publ_flag
C6 C1 C2 C3 -0.5(3) . . . . ?
C1 C2 C3 C4 -1.4(3) . . . . ?
C2 C3 C4 C5 1.6(3) . . . . ?
C3 C4 C5 C6 0.0(3) . . . . ?
C2 C1 C6 C5 2.1(3) . . . . ?
C2 C1 C6 C7 -176.98(18) . . . . ?
C4 C5 C6 C1 -1.9(3) . . . . ?
C4 C5 C6 C7 177.25(18) . . . . ?
C1 C6 C7 N1 -19.7(3) . . . . ?
C5 C6 C7 N1 161.21(17) . . . . ?
N1 C8 C9 C10 158.57(15) . . . . ?
C13 C8 C9 C10 45.6(2) . . . . ?
C8 C9 C10 C11 -57.86(19) . . . . ?
C9 C10 C11 C12 61.23(18) . . . . ?
C10 C11 C12 C13 -51.52(19) . . . . ?
C10 C11 C12 C24 -175.78(14) . . . . ?
C24 C12 C13 C14 48.89(19) . . . . ?
C11 C12 C13 C14 -78.13(19) . . . . ?
C24 C12 C13 C8 168.50(14) . . . . ?
C11 C12 C13 C8 41.5(2) . . . . ?
N1 C8 C13 C12 -159.71(14) . . . . ?
C9 C8 C13 C12 -38.8(2) . . . . ?
N1 C8 C13 C14 -35.57(15) . . . . ?
C9 C8 C13 C14 85.31(16) . . . . ?
C12 C13 C14 C15 164.57(15) . . . . ?
C8 C13 C14 C15 36.25(16) . . . . ?
C12 C13 C14 C16 -67.46(19) . . . . ?
C8 C13 C14 C16 164.21(14) . . . . ?
C16 C14 C15 O1 34.6(2) . . . . ?
C13 C14 C15 O1 157.84(17) . . . . ?
C16 C14 C15 N1 -145.98(15) . . . . ?
C13 C14 C15 N1 -22.75(17) . . . . ?
C15 C14 C16 C17 -72.45(18) . . . . ?
C13 C14 C16 C17 169.22(13) . . . . ?
C15 C14 C16 C23 162.70(13) . . . . ?
C13 C14 C16 C23 44.37(17) . . . . ?
C14 C16 C17 C18 113.33(19) . . . . ?
C23 C16 C17 C18 -122.95(18) . . . . ?
C14 C16 C17 C22 -68.4(2) . . . . ?
C23 C16 C17 C22 55.3(2) . . . . ?
C22 C17 C18 C19 -1.4(3) . . . . ?
C16 C17 C18 C19 176.91(17) . . . . ?
C17 C18 C19 C20 0.7(3) . . . . ?
C18 C19 C20 C21 0.6(3) . . . . ?
C19 C20 C21 C22 -1.0(3) . . . . ?
C20 C21 C22 C17 0.3(3) . . . . ?
C18 C17 C22 C21 0.9(3) . . . . ?
C16 C17 C22 C21 -177.41(17) . . . . ?
C17 C16 C23 C28 43.5(2) . . . . ?
C14 C16 C23 C28 169.02(14) . . . . ?
C17 C16 C23 C24 -136.16(16) . . . . ?
C14 C16 C23 C24 -10.7(2) . . . . ?
C28 C23 C24 C25 -2.7(2) . . . . ?
C16 C23 C24 C25 176.97(14) . . . . ?
C28 C23 C24 C12 175.99(15) . . . . ?
C16 C23 C24 C12 -4.3(2) . . . . ?
C13 C12 C24 C25 163.96(14) . . . . ?
C11 C12 C24 C25 -70.57(19) . . . . ?
C13 C12 C24 C23 -14.7(2) . . . . ?
C11 C12 C24 C23 110.72(17) . . . . ?
C23 C24 C25 C26 -0.4(2) . . . . ?
C12 C24 C25 C26 -179.18(15) . . . . ?
C24 C25 C26 C27 3.2(2) . . . . ?
C24 C25 C26 C29 -175.60(15) . . . . ?
C25 C26 C27 C28 -2.8(2) . . . . ?
C29 C26 C27 C28 176.07(15) . . . . ?
C26 C27 C28 C23 -0.4(3) . . . . ?
C24 C23 C28 C27 3.2(2) . . . . ?
C16 C23 C28 C27 -176.52(15) . . . . ?
C25 C26 C29 O2 175.00(17) . . . . ?
C27 C26 C29 O2 -3.8(3) . . . . ?
C25 C26 C29 O3 -5.0(2) . . . . ?
C27 C26 C29 O3 176.19(14) . . . . ?
O1 C15 N1 C7 0.8(3) . . . . ?
C14 C15 N1 C7 -178.62(15) . . . . ?
O1 C15 N1 C8 179.11(16) . . . . ?
C14 C15 N1 C8 -0.32(19) . . . . ?
C6 C7 N1 C15 -90.9(2) . . . . ?
C6 C7 N1 C8 91.0(2) . . . . ?
C9 C8 N1 C15 -97.78(18) . . . . ?
C13 C8 N1 C15 23.06(18) . . . . ?
C9 C8 N1 C7 80.5(2) . . . . ?
C13 C8 N1 C7 -158.68(15) . . . . ?
O2 C29 O3 C30 -0.7(2) . . . . ?
C26 C29 O3 C30 179.33(13) . . . . ?
C31 C30 O3 C29 -174.51(15) . . . . ?

loop_
_cod_related_entry_id
_cod_related_entry_database
_cod_related_entry_code
1 ChemSpider 28416052
